data_7135314
loop_
_publ_author_name
'Wang, Tao'
'Song, Yupeng'
'Wang, Chong'
'Wang, Hongyi'
'Zhang, Youpeng'
'Jiang, Ying'
'Dong, Tianyang'
'Wu, Bo'
'Wang, Chun-Ru'

_publ_section_title
;
 Fullerene--Porphyrin Nanosheet as an Efficient Catalyst Enables
 Solar-Light-Driven Ammonia Synthesis
;
_journal_name_full 'Chemical Communications'
_journal_paper_doi 10.1039/D5CC06441D
_journal_year 2026
_chemical_formula_moiety 'C108 H35 Co N5'
_chemical_formula_sum 'C108 H35 Co N5'
_chemical_formula_weight 1461.34
_space_group_crystal_system monoclinic
_space_group_IT_number 15
_space_group_name_Hall '-C 2yc'
_space_group_name_H-M_alt 'C 1 2/c 1'
_atom_sites_solution_hydrogens geom
_atom_sites_solution_primary dual
_audit_block_doi 10.5517/ccdc.csd.cc2psp39
_audit_creation_date 2025-08-28
_audit_creation_method
;
Olex2 1.2
(compiled 2018.05.29 svn.r3508 for OlexSys, GUI svn.r5506)
;
_audit_update_record
;
2025-10-19 deposited with the CCDC.	2025-12-08 downloaded from the CCDC.
;
_cell_angle_alpha 90
_cell_angle_beta 96.945(7)
_cell_angle_gamma 90
_cell_formula_units_Z 8
_cell_length_a 25.189(3)
_cell_length_b 22.7748(17)
_cell_length_c 24.3234(13)
_cell_measurement_reflns_used 1945
_cell_measurement_temperature 170.00(10)
_cell_measurement_theta_max 55.5500
_cell_measurement_theta_min 2.5960
_cell_volume 13851(2)
_computing_cell_refinement 'CrysAlisPro 1.171.43.114a (Rigaku OD, 2024)'
_computing_data_collection 'CrysAlisPro system (CCD 43.114a 64-bit (release 14-03-2024))'
_computing_data_reduction 'CrysAlisPro 1.171.43.114a (Rigaku OD, 2024)'
_computing_molecular_graphics 'Olex2 (Dolomanov et al., 2009)'
_computing_publication_material 'Olex2 (Dolomanov et al., 2009)'
_computing_structure_refinement 'ShelXL (Sheldrick, 2015)'
_computing_structure_solution 'ShelXT (Sheldrick, 2015)'
_diffrn_ambient_environment N~2~
_diffrn_ambient_temperature 170.00(10)
_diffrn_detector 'Hybrid Pixel Array Detector'
_diffrn_detector_area_resol_mean 10.0000
_diffrn_detector_type HyPix
_diffrn_measured_fraction_theta_full 0.979
_diffrn_measured_fraction_theta_max 0.979
_diffrn_measurement_details
;
List of Runs (angles in degrees, time in seconds):

  # Type    Start    End  Width  t~exp~   \w     \q     \k     \f   Frames
#--------------------------------------------------------------------------
  1  \w    -74.00  10.00   0.50    2.50    --  -46.34 101.00  17.00  168
  2  \w     -7.00  71.00   0.50    2.50    --   46.34-101.00 -86.00  156
  3  \w   -140.00-113.00   0.50   10.00    -- -103.72-101.00 -86.00   54
  4  \w    -98.00 -33.00   0.50   10.00    -- -103.72 101.00  17.00  130
  5  \w     60.00 101.00   0.50   10.00    --  103.72-101.00 -86.00   82
  6  \w    100.00 166.00   0.50   10.00    --  103.72 101.00  17.00  132
  7  \w   -114.00 -39.00   0.50    2.50    --  -46.34 -57.00-150.00  150
  8  \w     32.00 114.00   0.50    2.50    --   46.34  57.00-180.00  164
  9  \w   -103.00 -76.00   0.50   10.00    -- -103.72 125.00 -60.00   54
 10  \w   -119.00 -89.00   0.50   10.00    -- -103.72 -61.00 -60.00   60
 11  \w    -68.00 -43.00   0.50   10.00    -- -103.72  61.00 120.00   50
 12  \w    -75.00 -48.00   0.50   10.00    -- -103.72 125.00 -60.00   54
 13  \w   -159.00-110.00   0.50   10.00    -- -103.72 -30.00 -60.00   98
 14  \w   -158.00-123.00   0.50   10.00    -- -103.72 -61.00 -60.00   70
 15  \w     41.00  68.00   0.50   10.00    --  103.72 -61.00-120.00   54
 16  \w     41.00  73.00   0.50   10.00    --  103.72 -61.00 -90.00   64
 17  \w     31.00  73.00   0.50   10.00    --  103.72 -61.00 120.00   84
 18  \w    111.00 177.00   0.50   10.00    --  103.72  30.00-180.00  132
 19  \w     32.00  67.00   0.50   10.00    --  103.72 -61.00  60.00   70
 20  \w     31.00  74.00   0.50   10.00    --  103.72 -61.00 -30.00   86
 21  \w     32.00  74.00   0.50   10.00    --  103.72 -61.00 -60.00   84
 22  \w     33.00  75.00   0.50   10.00    --  103.72 -61.00  90.00   84
;
_diffrn_measurement_device 'four-circle diffractometer'
_diffrn_measurement_device_type 'XtaLAB Synergy R, HyPix'
_diffrn_measurement_method '\w scans'
_diffrn_orient_matrix_type 'CrysAlisPro convention (1999,Acta A55,543-557)'
_diffrn_orient_matrix_UB_11 0.0338798000
_diffrn_orient_matrix_UB_12 -0.0527712000
_diffrn_orient_matrix_UB_13 0.0230572000
_diffrn_orient_matrix_UB_21 0.0511927000
_diffrn_orient_matrix_UB_22 0.0370819000
_diffrn_orient_matrix_UB_23 0.0000919000
_diffrn_orient_matrix_UB_31 -0.0053131000
_diffrn_orient_matrix_UB_32 0.0203060000
_diffrn_orient_matrix_UB_33 0.0594987000
_diffrn_radiation_monochromator mirror
_diffrn_radiation_probe x-ray
_diffrn_radiation_type CuK\a
_diffrn_radiation_wavelength 1.54184
_diffrn_reflns_av_R_equivalents 0.2380
_diffrn_reflns_av_unetI/netI 0.1834
_diffrn_reflns_Laue_measured_fraction_full 0.979
_diffrn_reflns_Laue_measured_fraction_max 0.979
_diffrn_reflns_limit_h_max 28
_diffrn_reflns_limit_h_min -28
_diffrn_reflns_limit_k_max 26
_diffrn_reflns_limit_k_min -24
_diffrn_reflns_limit_l_max 27
_diffrn_reflns_limit_l_min -24
_diffrn_reflns_number 39890
_diffrn_reflns_point_group_measured_fraction_full 0.979
_diffrn_reflns_point_group_measured_fraction_max 0.979
_diffrn_reflns_theta_full 62.497
_diffrn_reflns_theta_max 62.497
_diffrn_reflns_theta_min 3.535
_diffrn_source 'Rotating-anode X-ray tube'
_diffrn_source_type 'PhotonJet R (Cu) X-ray Source'
_exptl_absorpt_coefficient_mu 2.426
_exptl_absorpt_correction_T_max 1.00000
_exptl_absorpt_correction_T_min 0.44324
_exptl_absorpt_correction_type multi-scan
_exptl_absorpt_process_details
;
CrysAlisPro 1.171.43.114a (Rigaku Oxford Diffraction, 2024)
Empirical absorption correction using spherical harmonics,
implemented in SCALE3 ABSPACK scaling algorithm.
;
_exptl_crystal_colour purple
_exptl_crystal_density_diffrn 1.402
_exptl_crystal_description plate
_exptl_crystal_F_000 5960
_exptl_crystal_size_max 0.1
_exptl_crystal_size_mid 0.05
_exptl_crystal_size_min 0.01
_refine_diff_density_max 0.829
_refine_diff_density_min -0.624
_refine_diff_density_rms 0.114
_refine_ls_extinction_method none
_refine_ls_goodness_of_fit_ref 1.043
_refine_ls_hydrogen_treatment constr
_refine_ls_matrix_type full
_refine_ls_number_parameters 950
_refine_ls_number_reflns 10832
_refine_ls_number_restraints 684
_refine_ls_restrained_S_all 1.040
_refine_ls_R_factor_all 0.2870
_refine_ls_R_factor_gt 0.1414
_refine_ls_shift/su_max 0.000
_refine_ls_shift/su_mean 0.000
_refine_ls_structure_factor_coef Fsqd
_refine_ls_weighting_details 'w=1/[\s^2^(Fo^2^)+(0.2000P)^2^] where P=(Fo^2^+2Fc^2^)/3'
_refine_ls_weighting_scheme calc
_refine_ls_wR_factor_gt 0.3194
_refine_ls_wR_factor_ref 0.4255
_reflns_Friedel_coverage 0.000
_reflns_number_gt 3554
_reflns_number_total 10832
_reflns_threshold_expression 'I > 2\s(I)'
_cod_data_source_file d5cc06441d2.cif
_cod_data_source_block fx357a_auto
_cod_original_cell_volume 13851.2(19)
_cod_database_code 7135314
_shelx_shelxl_version_number 2018/3
_chemical_oxdiff_formula CHNCo
_shelx_space_group_comment
;
The symmetry employed for this shelxl refinement is uniquely defined
by the following loop, which should always be used as a source of
symmetry information in preference to the above space-group names.
They are only intended as comments.
;
_diffrn_oxdiff_digest_frames
;
01b20823f00af6593ed1e721c55118b5bf0208031cf
;
_reflns_odcompleteness_completeness 99.47
_reflns_odcompleteness_iscentric 1
_reflns_odcompleteness_theta 66.97
_olex2_refinement_description
;
1. Fixed Uiso
 At 1.2 times of:
  All C(H) groups, All C(H,H) groups
 At 1.5 times of:
  All C(H,H,H) groups
2. Uiso/Uaniso restraints and constraints
Uanis(Co01) \\sim Ueq, Uanis(N002) \\sim Ueq, Uanis(N003) \\sim Ueq,
Uanis(N004) \\sim Ueq, Uanis(N005) \\sim Ueq, Uanis(C00G) \\sim Ueq,
Uanis(C00H) \\sim Ueq, Uanis(C00I) \\sim Ueq, Uanis(C00J) \\sim Ueq,
Uanis(C008) \\sim Ueq, Uanis(C009) \\sim Ueq, Uanis(C006) \\sim Ueq,
Uanis(C00D) \\sim Ueq, Uanis(C00M) \\sim Ueq, Uanis(C00T) \\sim Ueq,
Uanis(C00L) \\sim Ueq, Uanis(C01J) \\sim Ueq, Uanis(C00B) \\sim Ueq,
Uanis(C019) \\sim Ueq, Uanis(C00Q) \\sim Ueq, Uanis(C01I) \\sim Ueq,
Uanis(C00E) \\sim Ueq, Uanis(C007) \\sim Ueq, Uanis(C00A) \\sim Ueq,
Uanis(C00C) \\sim Ueq, Uanis(C01B) \\sim Ueq, Uanis(C00N) \\sim Ueq,
Uanis(C01E) \\sim Ueq, Uanis(C00O) \\sim Ueq, Uanis(C00S) \\sim Ueq,
Uanis(C00Z) \\sim Ueq, Uanis(C01H) \\sim Ueq, Uanis(C01A) \\sim Ueq,
Uanis(C02I) \\sim Ueq, Uanis(C4) \\sim Ueq, Uanis(C033) \\sim Ueq, Uanis(C013)
\\sim Ueq, Uanis(C02M) \\sim Ueq, Uanis(C00F) \\sim Ueq, Uanis(N00P) \\sim Ueq,
Uanis(C012) \\sim Ueq, Uanis(C01N) \\sim Ueq, Uanis(C026) \\sim Ueq,
Uanis(C02W) \\sim Ueq, Uanis(C11) \\sim Ueq, Uanis(C032) \\sim Ueq, Uanis(C02G)
\\sim Ueq, Uanis(C02Y) \\sim Ueq, Uanis(C014) \\sim Ueq, Uanis(C02D) \\sim Ueq,
Uanis(C02F) \\sim Ueq, Uanis(C02Q) \\sim Ueq, Uanis(C02Z) \\sim Ueq,
Uanis(C02S) \\sim Ueq, Uanis(C01K) \\sim Ueq, Uanis(C031) \\sim Ueq,
Uanis(C02X) \\sim Ueq, Uanis(C01G) \\sim Ueq, Uanis(C01U) \\sim Ueq,
Uanis(C011) \\sim Ueq, Uanis(C02U) \\sim Ueq, Uanis(C01C) \\sim Ueq,
Uanis(C01F) \\sim Ueq, Uanis(C030) \\sim Ueq, Uanis(C02C) \\sim Ueq,
Uanis(C00K) \\sim Ueq, Uanis(C025) \\sim Ueq, Uanis(C037) \\sim Ueq,
Uanis(C01O) \\sim Ueq, Uanis(C02N) \\sim Ueq, Uanis(C028) \\sim Ueq,
Uanis(C00U) \\sim Ueq, Uanis(C00X) \\sim Ueq, Uanis(C02A) \\sim Ueq,
Uanis(C024) \\sim Ueq, Uanis(C01S) \\sim Ueq, Uanis(C00V) \\sim Ueq,
Uanis(C020) \\sim Ueq, Uanis(C02K) \\sim Ueq, Uanis(C01Y) \\sim Ueq,
Uanis(C01D) \\sim Ueq, Uanis(C027) \\sim Ueq, Uanis(C02L) \\sim Ueq,
Uanis(C01Q) \\sim Ueq, Uanis(C01X) \\sim Ueq, Uanis(C02J) \\sim Ueq,
Uanis(C02R) \\sim Ueq, Uanis(C018) \\sim Ueq, Uanis(C01V) \\sim Ueq,
Uanis(C01Z) \\sim Ueq, Uanis(C02B) \\sim Ueq, Uanis(C00Y) \\sim Ueq,
Uanis(C02T) \\sim Ueq, Uanis(C023) \\sim Ueq, Uanis(C022) \\sim Ueq,
Uanis(C02V) \\sim Ueq, Uanis(C017) \\sim Ueq, Uanis(C01W) \\sim Ueq,
Uanis(C01L) \\sim Ueq, Uanis(C02O) \\sim Ueq, Uanis(C029) \\sim Ueq,
Uanis(C021) \\sim Ueq, Uanis(C02E) \\sim Ueq, Uanis(C01T) \\sim Ueq,
Uanis(C01R) \\sim Ueq, Uanis(C010) \\sim Ueq, Uanis(C01M) \\sim Ueq,
Uanis(C01P) \\sim Ueq, Uanis(C02P) \\sim Ueq, Uanis(C00W) \\sim Ueq,
Uanis(C00R) \\sim Ueq, Uanis(C02H) \\sim Ueq, Uanis(C015) \\sim Ueq,
Uanis(C016) \\sim Ueq: with sigma of 0.02 and sigma for terminal atoms of 0.04
Uanis(C032) = Uanis(C00H)
Uanis(C031) = Uanis(C00H)
Uanis(C033) = Uanis(C00L)
Uanis(C031) = Uanis(C00G)
Uanis(C11) = Uanis(C00J)
Uanis(C4) = Uanis(C007)
Uanis(C02Y) = Uanis(C009)
Uanis(N00P) = Uanis(N004)
Uanis(N004) = Uanis(N00P)
Uanis(C030) = Uanis(C008)
Uanis(C02Z) = Uanis(C006)
Uanis(C027) = Uanis(C01L)
3.a Ternary CH refined with riding coordinates:
 C00S(H00S)
3.b Secondary CH2 refined with riding coordinates:
 C02Q(H02A,H02B), C02Z(H02C,H02D)
3.c Aromatic/amide H refined with riding coordinates:
 C007(H007), C00A(H00A), C00C(H00C), C00T(H00T), C00Z(H00Z), C012(H012),
 C013(H013), C019(H019), C01A(H01A), C01H(H01H), C01I(H01I), C01J(H01J),
 C01K(H01K), C01N(H01N), C026(H026), C02G(H02G), C02I(H02I), C02M(H02M),
 C02S(H02S), C02W(H02W), C02X(H02X), C02Y(H02Y), C032(H032), C031(H031),
 C11(H11), C4(H4), C033(H033)
3.d Fitted hexagon refined as free rotating group:
 C032(C031,C11,C4,C01E,C033)
3.e Idealised Me refined as rotating group:
 C030(H03A,H03B,H03C)
;
_olex2_submission_special_instructions 'No special instructions were received'
_oxdiff_exptl_absorpt_empirical_details
;
Empirical correction (ABSPACK) includes:
- Absorption correction using spherical harmonics
- Frame scaling
;
_oxdiff_exptl_absorpt_empirical_full_max 2.033
_oxdiff_exptl_absorpt_empirical_full_min 0.555

loop_
_space_group_symop_operation_xyz
'x, y, z'
'-x, y, -z+1/2'
'x+1/2, y+1/2, z'
'-x+1/2, y+1/2, -z+1/2'
'-x, -y, -z'
'x, -y, z-1/2'
'-x+1/2, -y+1/2, -z'
'x+1/2, -y+1/2, z-1/2'

loop_
_atom_site_label
_atom_site_type_symbol
_atom_site_fract_x
_atom_site_fract_y
_atom_site_fract_z
_atom_site_U_iso_or_equiv
_atom_site_adp_type
_atom_site_occupancy
_atom_site_site_symmetry_order
_atom_site_calc_flag
_atom_site_refinement_flags_posn
_atom_site_refinement_flags_adp
_atom_site_refinement_flags_occupancy
_atom_site_disorder_assembly
_atom_site_disorder_group
Co01 Co 0.74850(8) 0.62385(8) 0.25181(7) 0.0465(5) Uani 1 1 d . U . . .
N002 N 0.8240(4) 0.6048(4) 0.2684(3) 0.049(2) Uani 1 1 d . U . . .
N003 N 0.6727(4) 0.6411(4) 0.2328(4) 0.055(3) Uani 1 1 d . U . . .
N004 N 0.7353(5) 0.5924(4) 0.3245(4) 0.069(2) Uani 1 1 d . U . . .
N005 N 0.7621(4) 0.6553(4) 0.1788(3) 0.048(2) Uani 1 1 d . U . . .
C006 C 0.7268(7) 0.6799(6) 0.1386(5) 0.079(3) Uani 1 1 d . U . . .
C007 C 0.6908(8) 0.5557(7) 0.3969(6) 0.095(4) Uani 1 1 d . U . . .
H007 H 0.662223 0.544356 0.416735 0.114 Uiso 1 1 calc R . . . .
C008 C 0.7722(7) 0.5700(6) 0.3670(5) 0.076(3) Uani 1 1 d . U . . .
C009 C 0.6860(7) 0.5851(7) 0.3440(6) 0.087(3) Uani 1 1 d . U . . .
C00A C 0.7544(6) 0.6983(6) 0.0933(4) 0.062(4) Uani 1 1 d . U . . .
H00A H 0.738054 0.716413 0.060355 0.075 Uiso 1 1 calc R . . . .
C00B C 0.6727(7) 0.6880(6) 0.1416(5) 0.075(4) Uani 1 1 d . U . . .
C00C C 0.8049(6) 0.6865(5) 0.1041(4) 0.057(3) Uani 1 1 d . U . . .
H00C H 0.831992 0.694806 0.081293 0.068 Uiso 1 1 calc R . . . .
C00D C 0.8121(5) 0.6577(5) 0.1589(4) 0.051(3) Uani 1 1 d . U . . .
C00E C 0.7431(6) 0.5474(5) 0.4131(4) 0.057(3) Uani 1 1 d . U . . .
C00F C 0.7444(6) 0.5537(6) 0.5218(5) 0.063(3) Uani 1 1 d . U . . .
C00G C 0.8494(7) 0.5809(8) 0.3174(6) 0.091(2) Uani 1 1 d . U . . .
C00H C 0.8647(7) 0.6133(8) 0.2355(6) 0.091(2) Uani 1 1 d . U . . .
C00I C 0.6466(6) 0.6692(6) 0.1862(4) 0.062(3) Uani 1 1 d . U . . .
C00J C 0.6332(8) 0.6310(7) 0.2647(7) 0.102(4) Uani 1 1 d . U . . .
C00K C 0.6691(8) 0.4996(6) 0.5846(6) 0.075(4) Uani 1 1 d . U . . .
C00L C 0.8599(7) 0.6373(7) 0.1839(6) 0.088(3) Uani 1 1 d . U . . .
C00M C 0.8248(5) 0.5669(5) 0.3635(4) 0.054(3) Uani 1 1 d . U . . .
C00N C 0.9084(5) 0.6459(5) 0.1549(5) 0.057(3) Uani 1 1 d . U . . .
C00O C 0.5887(6) 0.5930(7) 0.3429(5) 0.070(4) Uani 1 1 d . U . . .
N00P N 0.7429(5) 0.4619(4) 0.4746(4) 0.069(2) Uani 1 1 d . U . . .
C00Q C 0.6378(6) 0.6040(6) 0.3170(5) 0.068(4) Uani 1 1 d . U . . .
C00R C 0.6725(6) 0.7452(6) 0.7353(6) 0.072(4) Uani 1 1 d . U . . .
C00S C 0.7623(6) 0.5205(6) 0.4684(5) 0.065(3) Uani 1 1 d . U . . .
H00S H 0.802312 0.519117 0.472454 0.078 Uiso 1 1 calc R . . . .
C00T C 0.9051(6) 0.5749(7) 0.3140(6) 0.083(4) Uani 1 1 d . U . . .
H00T H 0.931344 0.560510 0.342139 0.099 Uiso 1 1 calc R . . . .
C00U C 0.7392(7) 0.4789(6) 0.6583(5) 0.077(4) Uani 1 1 d . U . . .
C00V C 0.7012(7) 0.7452(6) 0.5592(5) 0.067(4) Uani 1 1 d . U . . .
C00W C 0.6949(8) 0.6026(7) 0.7941(5) 0.074(4) Uani 1 1 d . U . . .
C00X C 0.6038(7) 0.6327(8) 0.5507(7) 0.090(5) Uani 1 1 d . U . . .
C00Y C 0.7268(9) 0.5131(7) 0.7475(6) 0.091(5) Uani 1 1 d . U . . .
C00Z C 0.8797(6) 0.5912(6) 0.4540(5) 0.071(4) Uani 1 1 d . U . . .
H00Z H 0.865432 0.629728 0.448977 0.085 Uiso 1 1 calc R . . . .
C010 C 0.7121(8) 0.7731(6) 0.7086(7) 0.081(4) Uani 1 1 d . U . . .
C011 C 0.7356(9) 0.6555(6) 0.5182(5) 0.078(4) Uani 1 1 d . U . . .
C012 C 0.9146(7) 0.5800(8) 0.5005(6) 0.088(5) Uani 1 1 d . U . . .
H012 H 0.924353 0.608857 0.528064 0.106 Uiso 1 1 calc R . . . .
C013 C 0.5768(6) 0.6313(7) 0.3862(5) 0.081(4) Uani 1 1 d . U . . .
H013 H 0.599780 0.662960 0.398284 0.097 Uiso 1 1 calc R . . . .
C014 C 0.6891(6) 0.5757(7) 0.5166(4) 0.069(4) Uani 1 1 d . U . . .
C015 C 0.7458(7) 0.6876(6) 0.7879(5) 0.078(4) Uani 1 1 d . U . . .
C016 C 0.6835(7) 0.7011(7) 0.7759(5) 0.075(4) Uani 1 1 d . U . . .
C017 C 0.6858(8) 0.7825(6) 0.6490(6) 0.078(4) Uani 1 1 d . U . . .
C018 C 0.7786(7) 0.7610(6) 0.6257(6) 0.082(4) Uani 1 1 d . U . . .
C019 C 0.5927(7) 0.6761(7) 0.1913(6) 0.084(4) Uani 1 1 d . U . . .
H019 H 0.567314 0.693875 0.164274 0.101 Uiso 1 1 calc R . . . .
C01A C 0.9274(6) 0.6055(6) 0.1239(5) 0.073(4) Uani 1 1 d . U . . .
H01A H 0.908824 0.569283 0.118634 0.088 Uiso 1 1 calc R . . . .
C01B C 0.8649(6) 0.5512(6) 0.4156(5) 0.066(4) Uani 1 1 d . U . . .
C01C C 0.8060(8) 0.5242(8) 0.6149(7) 0.094(5) Uani 1 1 d . U . . .
C01D C 0.8133(8) 0.5323(7) 0.7158(8) 0.096(5) Uani 1 1 d . U . . .
C01F C 0.7215(8) 0.4861(6) 0.6002(6) 0.087(5) Uani 1 1 d . U . . .
C01G C 0.6860(9) 0.6375(8) 0.5120(6) 0.092(5) Uani 1 1 d . U . . .
C01H C 0.8850(6) 0.4942(7) 0.4205(5) 0.075(4) Uani 1 1 d . U . . .
H01H H 0.874514 0.465858 0.392607 0.090 Uiso 1 1 calc R . . . .
C01I C 0.5816(6) 0.6543(7) 0.2390(6) 0.082(4) Uani 1 1 d . U . . .
H01I H 0.548094 0.653805 0.253259 0.098 Uiso 1 1 calc R . . . .
C01J C 0.9135(6) 0.5938(7) 0.2627(6) 0.074(4) Uani 1 1 d . U . . .
H01J H 0.946740 0.593794 0.247980 0.089 Uiso 1 1 calc R . . . .
C01K C 1.0000(6) 0.6633(8) 0.1083(6) 0.080(4) Uani 1 1 d . U . . .
H01K H 1.031477 0.668254 0.090909 0.096 Uiso 1 1 calc R . . . .
C01L C 0.8317(8) 0.6242(8) 0.7547(6) 0.089(3) Uani 1 1 d . U . . .
C01M C 0.7594(9) 0.7602(8) 0.7214(6) 0.093(5) Uani 1 1 d . U . . .
C01N C 0.9207(7) 0.4792(9) 0.4669(7) 0.104(6) Uani 1 1 d . U . . .
H01N H 0.934744 0.440710 0.472546 0.125 Uiso 1 1 calc R . . . .
C01O C 0.8308(6) 0.5770(7) 0.6056(6) 0.080(4) Uani 1 1 d . U . . .
C01P C 0.7796(7) 0.7199(7) 0.7577(5) 0.074(4) Uani 1 1 d . U . . .
C01Q C 0.6166(8) 0.7277(7) 0.5916(7) 0.098(5) Uani 1 1 d . U . . .
C01R C 0.6147(8) 0.6423(9) 0.7427(9) 0.110(6) Uani 1 1 d . U . . .
C01S C 0.5972(7) 0.5503(8) 0.6125(9) 0.102(5) Uani 1 1 d . U . . .
C01T C 0.6271(8) 0.7367(8) 0.6946(7) 0.091(5) Uani 1 1 d . U . . .
C01U C 0.6489(8) 0.5424(9) 0.5477(7) 0.101(6) Uani 1 1 d . U . . .
C01V C 0.8451(8) 0.5858(9) 0.7111(9) 0.110(6) Uani 1 1 d . U . . .
C01W C 0.7997(9) 0.7543(9) 0.6722(8) 0.108(6) Uani 1 1 d . U . . .
C01X C 0.6520(8) 0.4980(7) 0.6854(6) 0.093(5) Uani 1 1 d . U . . .
C01Y C 0.8490(8) 0.6698(9) 0.6453(9) 0.107(6) Uani 1 1 d . U . . .
C01Z C 0.8350(8) 0.7086(8) 0.6929(8) 0.103(5) Uani 1 1 d . U . . .
C020 C 0.7870(9) 0.7243(8) 0.5773(7) 0.096(5) Uani 1 1 d . U . . .
C021 C 0.6895(9) 0.5464(10) 0.7692(9) 0.118(7) Uani 1 1 d . U . . .
C022 C 0.6448(9) 0.5302(8) 0.7321(6) 0.102(6) Uani 1 1 d . U . . .
C023 C 0.6354(9) 0.7587(9) 0.6457(9) 0.110(6) Uani 1 1 d . U . . .
C024 C 0.6339(9) 0.5044(8) 0.6376(8) 0.113(6) Uani 1 1 d . U . . .
C025 C 0.6062(9) 0.5773(10) 0.5671(8) 0.114(6) Uani 1 1 d . U . . .
C026 C 0.9727(7) 0.6133(8) 0.0990(6) 0.090(5) Uani 1 1 d . U . . .
H026 H 0.984450 0.583889 0.075636 0.108 Uiso 1 1 calc R . . . .
C027 C 0.7168(8) 0.4832(7) 0.7021(6) 0.089(3) Uani 1 1 d . U . . .
C028 C 0.7973(9) 0.5055(9) 0.6616(8) 0.114(6) Uani 1 1 d . U . . .
C029 C 0.7929(9) 0.5996(11) 0.7786(7) 0.114(6) Uani 1 1 d . U . . .
C02A C 0.6511(10) 0.7254(9) 0.5504(7) 0.104(6) Uani 1 1 d . U . . .
C02B C 0.7787(10) 0.5403(10) 0.7587(8) 0.113(6) Uani 1 1 d . U . . .
C02C C 0.6397(9) 0.6710(9) 0.5283(7) 0.107(6) Uani 1 1 d . U . . .
C02D C 0.7744(8) 0.6117(9) 0.5336(6) 0.095(5) Uani 1 1 d . U . . .
C02E C 0.5962(7) 0.6827(9) 0.6995(7) 0.101(5) Uani 1 1 d . U . . .
C02F C 0.7619(8) 0.5047(7) 0.5668(6) 0.094(5) Uani 1 1 d . U . . .
C02G C 0.5305(8) 0.6206(9) 0.4100(6) 0.106(6) Uani 1 1 d . U . . .
H02G H 0.522725 0.644343 0.440098 0.128 Uiso 1 1 calc R . . . .
C02H C 0.6585(10) 0.6471(10) 0.7785(7) 0.108(6) Uani 1 1 d . U . . .
C02I C 0.9395(8) 0.6974(8) 0.1650(7) 0.110(6) Uani 1 1 d . U . . .
H02I H 0.928565 0.726536 0.189198 0.132 Uiso 1 1 calc R . . . .
C02J C 0.5821(8) 0.5891(10) 0.6634(9) 0.117(6) Uani 1 1 d . U . . .
C02K C 0.8546(9) 0.6075(10) 0.6642(10) 0.123(7) Uani 1 1 d . U . . .
C02L C 0.5893(9) 0.6774(11) 0.5982(9) 0.123(7) Uani 1 1 d . U . . .
C02M C 0.5538(8) 0.5518(8) 0.3230(8) 0.116(6) Uani 1 1 d . U . . .
H02M H 0.561163 0.525086 0.294878 0.139 Uiso 1 1 calc R . . . .
C02N C 0.8263(9) 0.6826(9) 0.5955(8) 0.105(6) Uani 1 1 d . U . . .
C02O C 0.8267(9) 0.6808(12) 0.7417(9) 0.129(7) Uani 1 1 d . U . . .
C02P C 0.7483(10) 0.6252(10) 0.7983(7) 0.115(6) Uani 1 1 d . U . . .
C02Q C 0.7589(9) 0.4194(7) 0.4332(5) 0.102(5) Uani 1 1 d . U . . .
H02A H 0.744538 0.432765 0.395593 0.123 Uiso 1 1 calc R . . . .
H02B H 0.798442 0.418886 0.435292 0.123 Uiso 1 1 calc R . . . .
C02R C 0.7173(9) 0.7749(8) 0.6097(8) 0.114(6) Uani 1 1 d . U . . .
C02S C 0.9340(7) 0.5245(9) 0.5039(7) 0.095(5) Uani 1 1 d . U . . .
H02S H 0.959410 0.515797 0.534991 0.114 Uiso 1 1 calc R . . . .
C02T C 0.5757(7) 0.6538(8) 0.6449(8) 0.095(5) Uani 1 1 d . U . . .
C02U C 0.8196(9) 0.6207(9) 0.5682(7) 0.105(5) Uani 1 1 d . U . . .
C02V C 0.6032(9) 0.5772(9) 0.7163(9) 0.111(6) Uani 1 1 d . U . . .
C02W C 0.9862(8) 0.7061(9) 0.1399(8) 0.119(6) Uani 1 1 d . U . . .
H02W H 1.006700 0.741049 0.145417 0.143 Uiso 1 1 calc R . . . .
C02X C 0.4958(9) 0.5773(10) 0.3915(8) 0.120(7) Uani 1 1 d . U . . .
H02X H 0.465817 0.566833 0.409612 0.144 Uiso 1 1 calc R . . . .
C02Y C 0.5079(7) 0.5505(7) 0.3452(6) 0.087(3) Uani 1 1 d . U . . .
H02Y H 0.480079 0.527744 0.325839 0.104 Uiso 1 1 calc R . . . .
C02Z C 0.7743(7) 0.4496(6) 0.5298(5) 0.079(3) Uani 1 1 d . U . . .
H02C H 0.813023 0.446817 0.526541 0.094 Uiso 1 1 calc R . . . .
H02D H 0.762375 0.412629 0.545803 0.094 Uiso 1 1 calc R . . . .
C030 C 0.7403(7) 0.3607(5) 0.4414(5) 0.076(3) Uani 1 1 d . U . . .
H03A H 0.754344 0.334033 0.415043 0.115 Uiso 1 1 calc GR . . . .
H03B H 0.701096 0.360039 0.435572 0.115 Uiso 1 1 calc GR . . . .
H03C H 0.752674 0.347941 0.479303 0.115 Uiso 1 1 calc GR . . . .
C032 C 0.5871(4) 0.7182(5) 0.0056(3) 0.091(2) Uani 1 1 d . U . . .
H032 H 0.568941 0.697507 -0.024927 0.109 Uiso 1 1 calc R . . . .
C031 C 0.5857(4) 0.7792(5) 0.0067(3) 0.091(2) Uani 1 1 d G U . . .
H031 H 0.566521 0.800194 -0.023154 0.109 Uiso 1 1 calc R . . . .
C11 C 0.6123(5) 0.8096(4) 0.0514(4) 0.102(4) Uani 1 1 d G U . . .
H11 H 0.611334 0.851263 0.052074 0.122 Uiso 1 1 calc R . . . .
C4 C 0.6404(5) 0.7789(4) 0.0950(4) 0.095(4) Uani 1 1 d G U . . .
H4 H 0.658566 0.799646 0.125529 0.114 Uiso 1 1 calc R . . . .
C01E C 0.6418(4) 0.7179(5) 0.0939(4) 0.088(5) Uani 1 1 d G U . . .
C033 C 0.6152(5) 0.6876(4) 0.0492(4) 0.088(3) Uani 1 1 d G U . . .
H033 H 0.616174 0.645889 0.048529 0.105 Uiso 1 1 calc R . . . .
C037 C 0.7438(9) 0.7211(9) 0.5466(8) 0.108(6) Uani 1 1 d . U . . .

loop_
_atom_site_aniso_label
_atom_site_aniso_U_11
_atom_site_aniso_U_22
_atom_site_aniso_U_33
_atom_site_aniso_U_23
_atom_site_aniso_U_13
_atom_site_aniso_U_12
Co01 0.0698(12) 0.0304(9) 0.0405(8) -0.0001(8) 0.0118(7) -0.0028(9)
N002 0.080(7) 0.029(5) 0.040(4) -0.003(4) 0.012(4) 0.004(4)
N003 0.068(7) 0.044(6) 0.059(5) -0.005(4) 0.027(5) -0.015(5)
N004 0.125(7) 0.029(4) 0.052(4) -0.007(3) 0.013(4) -0.005(4)
N005 0.067(7) 0.026(5) 0.050(5) 0.000(4) 0.001(5) -0.001(4)
C006 0.113(8) 0.058(6) 0.066(5) -0.006(4) 0.016(5) 0.018(6)
C007 0.126(9) 0.068(7) 0.086(6) 0.009(5) -0.007(6) -0.008(6)
C008 0.131(9) 0.048(6) 0.052(4) -0.008(4) 0.018(5) 0.000(6)
C009 0.095(8) 0.082(7) 0.087(6) 0.006(6) 0.023(6) -0.016(6)
C00A 0.097(11) 0.059(8) 0.034(5) 0.012(5) 0.017(6) -0.011(7)
C00B 0.112(11) 0.040(7) 0.071(7) 0.015(6) -0.003(8) 0.001(7)
C00C 0.082(9) 0.050(8) 0.041(6) 0.002(5) 0.014(6) -0.004(7)
C00D 0.075(9) 0.036(6) 0.046(5) -0.011(5) 0.022(6) -0.006(6)
C00E 0.098(10) 0.028(6) 0.045(6) -0.006(5) 0.014(6) 0.001(6)
C00F 0.080(9) 0.054(8) 0.057(6) -0.013(6) 0.017(6) -0.005(7)
C00G 0.098(6) 0.106(6) 0.072(4) 0.003(4) 0.019(4) 0.004(5)
C00H 0.098(6) 0.106(6) 0.072(4) 0.003(4) 0.019(4) 0.004(5)
C00I 0.076(9) 0.057(8) 0.051(6) 0.029(6) 0.001(6) 0.003(6)
C00J 0.107(8) 0.078(7) 0.114(8) 0.028(6) -0.013(7) -0.012(6)
C00K 0.113(12) 0.042(8) 0.071(8) -0.007(6) 0.014(8) -0.022(8)
C00L 0.101(8) 0.086(8) 0.075(6) -0.006(5) 0.007(6) 0.015(6)
C00M 0.074(9) 0.037(7) 0.055(6) 0.006(5) 0.016(6) 0.009(6)
C00N 0.061(8) 0.052(7) 0.061(6) 0.015(6) 0.022(6) -0.005(6)
C00O 0.070(9) 0.072(9) 0.065(7) 0.012(7) -0.001(7) -0.008(7)
N00P 0.125(7) 0.029(4) 0.052(4) -0.007(3) 0.013(4) -0.005(4)
C00Q 0.084(10) 0.064(8) 0.059(7) -0.012(6) 0.015(7) -0.018(7)
C00R 0.088(10) 0.044(8) 0.089(8) -0.026(7) 0.036(8) -0.009(7)
C00S 0.079(9) 0.054(8) 0.060(6) -0.001(6) 0.003(6) 0.008(6)
C00T 0.082(10) 0.092(11) 0.074(8) 0.006(7) 0.008(7) 0.013(8)
C00U 0.125(12) 0.044(8) 0.060(7) -0.005(6) 0.013(7) 0.014(8)
C00V 0.099(11) 0.049(8) 0.056(7) 0.019(6) 0.022(7) 0.020(8)
C00W 0.116(12) 0.070(9) 0.041(6) -0.014(6) 0.023(7) -0.001(9)
C00X 0.094(10) 0.067(10) 0.105(10) 0.006(9) -0.005(8) -0.002(9)
C00Y 0.142(14) 0.057(9) 0.074(8) 0.029(7) 0.010(9) 0.022(9)
C00Z 0.096(10) 0.066(9) 0.048(6) -0.008(6) -0.003(6) 0.013(7)
C010 0.102(11) 0.039(8) 0.101(10) -0.027(7) 0.006(9) -0.011(8)
C011 0.137(13) 0.048(8) 0.057(7) 0.000(6) 0.039(8) -0.002(9)
C012 0.098(11) 0.103(12) 0.065(8) 0.004(8) 0.015(8) 0.005(9)
C013 0.080(9) 0.094(11) 0.072(7) -0.016(7) 0.016(7) 0.000(8)
C014 0.102(11) 0.065(9) 0.040(5) 0.000(6) 0.011(6) 0.000(8)
C015 0.127(12) 0.054(9) 0.050(6) 0.001(6) 0.002(7) 0.002(8)
C016 0.114(12) 0.062(9) 0.054(6) -0.017(6) 0.029(7) -0.008(8)
C017 0.115(12) 0.050(8) 0.074(8) -0.007(6) 0.024(8) 0.016(8)
C018 0.123(12) 0.045(8) 0.078(8) -0.032(7) 0.015(8) -0.024(8)
C019 0.079(10) 0.089(10) 0.086(9) 0.026(8) 0.019(8) -0.002(8)
C01A 0.089(10) 0.065(9) 0.069(7) -0.022(6) 0.022(7) 0.001(7)
C01B 0.076(9) 0.056(8) 0.067(7) 0.016(6) 0.017(7) 0.015(7)
C01C 0.117(12) 0.075(11) 0.094(10) 0.005(8) 0.032(9) 0.040(9)
C01D 0.106(12) 0.056(9) 0.116(11) -0.026(8) -0.025(10) 0.020(8)
C01F 0.138(13) 0.037(8) 0.091(9) -0.014(7) 0.042(10) 0.006(8)
C01G 0.132(13) 0.087(12) 0.056(7) -0.009(7) 0.008(8) 0.017(10)
C01H 0.090(10) 0.081(10) 0.053(6) 0.003(6) 0.004(7) 0.015(8)
C01I 0.065(9) 0.089(10) 0.089(9) 0.006(8) 0.002(7) -0.005(8)
C01J 0.066(9) 0.069(9) 0.089(8) 0.002(7) 0.019(7) -0.002(7)
C01K 0.083(10) 0.083(10) 0.080(8) 0.000(8) 0.031(7) -0.009(8)
C01L 0.126(9) 0.066(7) 0.079(6) -0.011(5) 0.029(6) -0.008(6)
C01M 0.134(14) 0.079(11) 0.064(8) -0.022(8) 0.001(9) -0.005(10)
C01N 0.107(12) 0.117(13) 0.088(9) 0.014(9) 0.012(9) 0.044(10)
C01O 0.089(10) 0.065(9) 0.088(9) -0.019(8) 0.022(8) 0.004(8)
C01P 0.094(10) 0.074(9) 0.052(7) -0.012(7) 0.003(7) -0.007(8)
C01Q 0.131(13) 0.054(9) 0.106(10) 0.010(8) 0.010(10) 0.030(9)
C01R 0.094(12) 0.125(14) 0.116(11) -0.004(11) 0.032(10) 0.006(10)
C01S 0.091(11) 0.077(11) 0.139(12) 0.002(10) 0.022(10) -0.016(9)
C01T 0.121(12) 0.070(10) 0.087(9) -0.006(8) 0.029(9) 0.047(9)
C01U 0.107(12) 0.111(12) 0.080(9) -0.058(9) -0.007(9) 0.002(10)
C01V 0.100(12) 0.103(13) 0.129(12) -0.019(11) 0.021(10) 0.021(10)
C01W 0.125(13) 0.092(12) 0.105(11) 0.026(9) 0.009(10) -0.041(10)
C01X 0.136(13) 0.082(11) 0.070(8) 0.014(8) 0.048(9) -0.020(9)
C01Y 0.110(12) 0.091(12) 0.127(12) -0.017(10) 0.043(10) 0.001(10)
C01Z 0.109(12) 0.080(11) 0.120(11) -0.022(10) 0.010(10) -0.018(9)
C020 0.113(13) 0.097(12) 0.080(9) 0.039(9) 0.016(9) -0.028(10)
C021 0.138(14) 0.110(13) 0.115(12) 0.042(11) 0.048(11) 0.012(12)
C022 0.142(14) 0.097(12) 0.067(8) 0.023(8) 0.011(9) -0.057(11)
C023 0.114(13) 0.090(12) 0.129(13) 0.001(10) 0.025(11) 0.019(10)
C024 0.156(15) 0.073(11) 0.107(11) -0.021(9) 0.008(11) -0.049(10)
C025 0.132(14) 0.098(13) 0.105(11) -0.018(11) -0.014(10) -0.023(11)
C026 0.096(11) 0.098(12) 0.083(8) -0.015(8) 0.037(8) 0.008(9)
C027 0.126(9) 0.066(7) 0.079(6) -0.011(5) 0.029(6) -0.008(6)
C028 0.130(14) 0.095(12) 0.117(12) -0.002(10) 0.014(11) 0.041(10)
C029 0.125(13) 0.144(15) 0.066(8) 0.014(9) -0.017(9) 0.044(12)
C02A 0.132(14) 0.083(12) 0.092(10) 0.005(9) -0.010(10) 0.023(10)
C02B 0.134(14) 0.098(13) 0.097(11) 0.040(10) -0.027(11) 0.012(11)
C02C 0.151(14) 0.080(11) 0.084(9) 0.006(9) -0.009(10) 0.032(11)
C02D 0.098(11) 0.137(14) 0.057(7) -0.004(8) 0.037(8) -0.013(10)
C02E 0.102(12) 0.100(12) 0.100(10) -0.028(10) 0.010(9) 0.013(10)
C02F 0.129(13) 0.079(10) 0.074(8) -0.001(8) 0.016(9) 0.022(9)
C02G 0.098(11) 0.145(14) 0.080(8) -0.028(9) 0.024(8) -0.014(11)
C02H 0.128(14) 0.132(14) 0.073(9) -0.006(9) 0.048(10) -0.006(12)
C02I 0.117(13) 0.096(12) 0.119(11) -0.044(9) 0.027(10) -0.023(10)
C02J 0.088(11) 0.120(14) 0.143(13) -0.030(12) 0.013(10) -0.026(10)
C02K 0.116(13) 0.113(14) 0.140(13) -0.004(11) 0.017(11) 0.005(11)
C02L 0.116(13) 0.128(15) 0.119(12) 0.028(12) -0.017(11) 0.019(11)
C02M 0.107(12) 0.096(12) 0.157(13) -0.017(10) 0.065(11) -0.048(10)
C02N 0.116(13) 0.097(12) 0.107(11) 0.012(10) 0.042(10) -0.029(10)
C02O 0.118(14) 0.154(16) 0.111(11) -0.008(12) 0.002(11) -0.022(12)
C02P 0.146(15) 0.125(14) 0.078(9) -0.004(10) 0.029(10) -0.001(12)
C02Q 0.175(14) 0.073(10) 0.059(7) 0.005(7) 0.018(8) 0.028(10)
C02R 0.145(15) 0.084(12) 0.110(11) 0.017(10) 0.008(11) 0.007(10)
C02S 0.082(10) 0.104(12) 0.100(10) 0.016(10) 0.008(8) 0.029(9)
C02T 0.095(11) 0.081(11) 0.112(11) -0.007(9) 0.027(9) 0.008(9)
C02U 0.139(14) 0.094(12) 0.087(9) -0.007(9) 0.036(10) -0.005(11)
C02V 0.111(13) 0.108(13) 0.126(12) -0.015(11) 0.062(11) -0.015(11)
C02W 0.124(14) 0.092(12) 0.144(13) -0.026(11) 0.033(11) -0.054(10)
C02X 0.113(13) 0.129(14) 0.127(12) 0.020(11) 0.051(11) -0.023(11)
C02Y 0.095(8) 0.082(7) 0.087(6) 0.006(6) 0.023(6) -0.016(6)
C02Z 0.113(8) 0.058(6) 0.066(5) -0.006(4) 0.016(5) 0.018(6)
C030 0.131(9) 0.048(6) 0.052(4) -0.008(4) 0.018(5) 0.000(6)
C032 0.098(6) 0.106(6) 0.072(4) 0.003(4) 0.019(4) 0.004(5)
C031 0.098(6) 0.106(6) 0.072(4) 0.003(4) 0.019(4) 0.004(5)
C11 0.107(8) 0.078(7) 0.114(8) 0.028(6) -0.013(7) -0.012(6)
C4 0.126(9) 0.068(7) 0.086(6) 0.009(5) -0.007(6) -0.008(6)
C01E 0.080(10) 0.105(12) 0.080(8) 0.022(8) 0.007(7) -0.011(9)
C033 0.101(8) 0.086(8) 0.075(6) -0.006(5) 0.007(6) 0.015(6)
C037 0.102(12) 0.110(13) 0.118(12) 0.034(10) 0.035(11) -0.015(11)

loop_
_atom_type_symbol
_atom_type_description
_atom_type_scat_dispersion_real
_atom_type_scat_dispersion_imag
_atom_type_scat_source
C C 0.0181 0.0091 'International Tables Vol C Tables 4.2.6.8 and 6.1.1.4'
H H 0.0000 0.0000 'International Tables Vol C Tables 4.2.6.8 and 6.1.1.4'
Co Co -2.3653 3.6143 'International Tables Vol C Tables 4.2.6.8 and 6.1.1.4'
N N 0.0311 0.0180 'International Tables Vol C Tables 4.2.6.8 and 6.1.1.4'

loop_
_geom_angle_atom_site_label_1
_geom_angle_atom_site_label_2
_geom_angle_atom_site_label_3
_geom_angle
_geom_angle_site_symmetry_1
_geom_angle_site_symmetry_3
_geom_angle_publ_flag
N002 Co01 N003 177.9(4) . . ?
N002 Co01 N004 90.0(5) . . ?
N002 Co01 N005 89.7(4) . . ?
N003 Co01 N004 91.1(5) . . ?
N003 Co01 N005 89.2(4) . . ?
N004 Co01 N005 179.8(5) . . ?
C00G N002 Co01 126.9(9) . . ?
C00H N002 Co01 128.5(9) . . ?
C00H N002 C00G 104.6(12) . . ?
C00I N003 Co01 129.6(8) . . ?
C00J N003 Co01 126.6(10) . . ?
C00J N003 C00I 103.7(12) . . ?
C008 N004 Co01 128.7(10) . . ?
C009 N004 Co01 127.1(10) . . ?
C009 N004 C008 104.1(11) . . ?
C006 N005 Co01 128.5(9) . . ?
C006 N005 C00D 105.8(10) . . ?
C00D N005 Co01 125.7(7) . . ?
N005 C006 C00A 109.7(14) . . ?
N005 C006 C00B 125.4(13) . . ?
C00B C006 C00A 124.9(14) . . ?
C00E C007 C009 107.6(16) . . ?
N004 C008 C00E 109.6(14) . . ?
C00M C008 N004 123.1(12) . . ?
C00M C008 C00E 127.2(13) . . ?
N004 C009 C007 112.1(16) . . ?
C00Q C009 N004 124.9(13) . . ?
C00Q C009 C007 123.0(16) . . ?
C00C C00A C006 109.8(12) . . ?
C006 C00B C00I 123.9(12) . . ?
C006 C00B C01E 116.6(12) . . ?
C00I C00B C01E 119.6(14) . . ?
C00A C00C C00D 106.6(11) . . ?
N005 C00D C00C 108.2(11) . . ?
C00L C00D N005 127.9(11) . . ?
C00L C00D C00C 124.0(12) . . ?
C007 C00E C008 106.5(12) . . ?
C007 C00E C00S 121.3(13) . . ?
C008 C00E C00S 132.3(13) . . ?
C014 C00F C00S 116.4(10) . . ?
C014 C00F C02D 99.4(12) . . ?
C014 C00F C02F 118.7(12) . . ?
C02D C00F C00S 111.9(11) . . ?
C02D C00F C02F 112.8(13) . . ?
C02F C00F C00S 98.2(10) . . ?
N002 C00G C00T 110.0(12) . . ?
C00M C00G N002 125.4(15) . . ?
C00M C00G C00T 124.5(14) . . ?
N002 C00H C01J 110.6(13) . . ?
C00L C00H N002 126.6(16) . . ?
C00L C00H C01J 122.8(16) . . ?
N003 C00I C00B 123.2(13) . . ?
C019 C00I N003 110.5(11) . . ?
C019 C00I C00B 126.3(12) . . ?
N003 C00J C00Q 127.4(16) . . ?
N003 C00J C01I 111.5(14) . . ?
C00Q C00J C01I 121.0(17) . . ?
C01F C00K C01U 127.4(15) . . ?
C01F C00K C024 113.0(14) . . ?
C01U C00K C024 105.7(16) . . ?
C00D C00L C00N 118.3(13) . . ?
C00H C00L C00D 121.6(16) . . ?
C00H C00L C00N 120.0(15) . . ?
C008 C00M C00G 125.7(13) . . ?
C008 C00M C01B 120.5(10) . . ?
C00G C00M C01B 113.6(13) . . ?
C01A C00N C00L 123.6(13) . . ?
C01A C00N C02I 116.6(14) . . ?
C02I C00N C00L 119.5(13) . . ?
C013 C00O C00Q 118.2(13) . . ?
C02M C00O C00Q 120.9(14) . . ?
C02M C00O C013 120.6(15) . . ?
C00S N00P C02Q 114.2(11) . . ?
C00S N00P C02Z 96.8(10) . . ?
C02Q N00P C02Z 109.1(11) . . ?
C009 C00Q C00J 122.7(15) . . ?
C009 C00Q C00O 118.6(12) . . ?
C00J C00Q C00O 118.6(14) . . ?
C010 C00R C016 123.5(16) . . ?
C010 C00R C01T 107.1(14) . . ?
C016 C00R C01T 117.4(14) . . ?
C00E C00S C00F 115.9(10) . . ?
N00P C00S C00E 113.3(10) . . ?
N00P C00S C00F 102.6(10) . . ?
C01J C00T C00G 106.6(13) . . ?
C01F C00U C028 100.4(14) . . ?
C027 C00U C01F 134.3(18) . . ?
C027 C00U C028 115.7(15) . . ?
C02A C00V C02R 117.8(16) . . ?
C037 C00V C02A 128.7(18) . . ?
C037 C00V C02R 104.5(19) . . ?
C021 C00W C02P 113.3(17) . . ?
C02H C00W C021 121.1(18) . . ?
C02H C00W C02P 110.0(17) . . ?
C025 C00X C02C 134.3(19) . . ?
C025 C00X C02L 113.1(17) . . ?
C02C C00X C02L 95.6(16) . . ?
C021 C00Y C02B 110(2) . . ?
C027 C00Y C021 123(2) . . ?
C027 C00Y C02B 117.7(19) . . ?
C01B C00Z C012 123.5(14) . . ?
C00R C010 C017 104.5(15) . . ?
C01M C010 C00R 119.7(18) . . ?
C01M C010 C017 124.6(16) . . ?
C01G C011 C02D 115.4(16) . . ?
C01G C011 C037 113.8(16) . . ?
C02D C011 C037 118.7(18) . . ?
C02S C012 C00Z 114.6(16) . . ?
C02G C013 C00O 117.7(15) . . ?
C00F C014 C01U 117.6(13) . . ?
C01G C014 C00F 112.9(14) . . ?
C01G C014 C01U 119.8(14) . . ?
C01P C015 C016 116.7(13) . . ?
C01P C015 C02P 126.4(16) . . ?
C02P C015 C016 104.2(15) . . ?
C00R C016 C015 111.9(13) . . ?
C02H C016 C00R 127.6(16) . . ?
C02H C016 C015 105.2(16) . . ?
C023 C017 C010 106.9(15) . . ?
C02R C017 C010 115.8(17) . . ?
C02R C017 C023 122.5(17) . . ?
C01W C018 C020 126(2) . . ?
C01W C018 C02R 124.6(18) . . ?
C020 C018 C02R 98.4(15) . . ?
C01I C019 C00I 110.5(14) . . ?
C00N C01A C026 123.0(14) . . ?
C00Z C01B C00M 120.9(12) . . ?
C00Z C01B C01H 120.8(13) . . ?
C01H C01B C00M 118.3(12) . . ?
C01O C01C C02F 114.5(14) . . ?
C028 C01C C01O 124.9(19) . . ?
C028 C01C C02F 113.1(19) . . ?
C028 C01D C01V 111.6(19) . . ?
C02B C01D C01V 109.4(16) . . ?
C02B C01D C028 125.2(19) . . ?
C00K C01F C00U 118.3(15) . . ?
C00K C01F C02F 120.3(15) . . ?
C02F C01F C00U 115.5(18) . . ?
C011 C01G C014 105.0(15) . . ?
C011 C01G C02C 125.4(18) . . ?
C014 C01G C02C 121.9(19) . . ?
C01B C01H C01N 119.2(15) . . ?
C019 C01I C00J 103.8(15) . . ?
C00T C01J C00H 108.1(13) . . ?
C02W C01K C026 124.3(16) . . ?
C029 C01L C01V 108.6(18) . . ?
C029 C01L C02O 118(2) . . ?
C02O C01L C01V 115.7(18) . . ?
C010 C01M C01P 127.8(19) . . ?
C010 C01M C01W 119.4(16) . . ?
C01P C01M C01W 101.9(16) . . ?
C02S C01N C01H 115.2(16) . . ?
C01C C01O C02K 110.6(15) . . ?
C02U C01O C01C 133.2(17) . . ?
C02U C01O C02K 107.3(15) . . ?
C015 C01P C02O 111.0(16) . . ?
C01M C01P C015 120.3(16) . . ?
C01M C01P C02O 117.7(15) . . ?
C02A C01Q C023 119(2) . . ?
C02L C01Q C023 113.5(18) . . ?
C02L C01Q C02A 114.7(18) . . ?
C02E C01R C02V 105.7(18) . . ?
C02H C01R C02E 127(2) . . ?
C02H C01R C02V 115.4(19) . . ?
C024 C01S C02J 105.4(17) . . ?
C025 C01S C024 121(2) . . ?
C025 C01S C02J 118.4(19) . . ?
C00R C01T C02E 116.4(14) . . ?
C023 C01T C00R 111.5(18) . . ?
C023 C01T C02E 122.1(18) . . ?
C00K C01U C014 117.1(16) . . ?
C00K C01U C025 113.7(17) . . ?
C025 C01U C014 116.5(18) . . ?
C01L C01V C01D 105.4(17) . . ?
C02K C01V C01D 123(2) . . ?
C02K C01V C01L 120(2) . . ?
C018 C01W C01M 115.4(19) . . ?
C018 C01W C01Z 128(2) . . ?
C01Z C01W C01M 102.4(15) . . ?
C022 C01X C027 97.4(16) . . ?
C024 C01X C022 131(2) . . ?
C024 C01X C027 120.3(16) . . ?
C02K C01Y C01Z 109.7(18) . . ?
C02N C01Y C01Z 117.1(19) . . ?
C02N C01Y C02K 120.8(19) . . ?
C01W C01Z C01Y 110.4(18) . . ?
C02O C01Z C01W 119(2) . . ?
C02O C01Z C01Y 117.2(19) . . ?
C02N C020 C018 107.1(15) . . ?
C037 C020 C018 108(2) . . ?
C037 C020 C02N 133(2) . . ?
C00Y C021 C00W 129(2) . . ?
C00Y C021 C022 98(2) . . ?
C022 C021 C00W 123(2) . . ?
C01X C022 C021 120(2) . . ?
C01X C022 C02V 108.7(15) . . ?
C021 C022 C02V 117.0(19) . . ?
C017 C023 C01Q 115.0(17) . . ?
C01T C023 C017 110.0(19) . . ?
C01T C023 C01Q 122.3(19) . . ?
C01S C024 C00K 95.3(15) . . ?
C01X C024 C00K 125(2) . . ?
C01X C024 C01S 129(2) . . ?
C00X C025 C01U 115(2) . . ?
C01S C025 C00X 134(2) . . ?
C01S C025 C01U 103(2) . . ?
C01K C026 C01A 118.5(14) . . ?
C00U C027 C00Y 134.1(19) . . ?
C00U C027 C01X 109.5(14) . . ?
C00Y C027 C01X 100.7(15) . . ?
C01C C028 C00U 110.2(18) . . ?
C01C C028 C01D 128(2) . . ?
C01D C028 C00U 111.0(17) . . ?
C01L C029 C02B 114.2(19) . . ?
C01L C029 C02P 130(2) . . ?
C02P C029 C02B 109(2) . . ?
C00V C02A C01Q 121.9(17) . . ?
C00V C02A C02C 121.3(19) . . ?
C02C C02A C01Q 101.4(19) . . ?
C00Y C02B C01D 114.9(19) . . ?
C00Y C02B C029 130(2) . . ?
C01D C02B C029 102.2(18) . . ?
C00X C02C C01G 110.2(17) . . ?
C02A C02C C00X 121.4(19) . . ?
C02A C02C C01G 116(2) . . ?
C011 C02D C00F 104.4(15) . . ?
C02U C02D C00F 127.5(18) . . ?
C02U C02D C011 124.2(19) . . ?
C01R C02E C01T 118.0(17) . . ?
C01R C02E C02T 114.1(18) . . ?
C01T C02E C02T 114.9(17) . . ?
C00F C02F C02Z 102.8(11) . . ?
C01C C02F C00F 115.2(14) . . ?
C01C C02F C02Z 118.1(14) . . ?
C01F C02F C00F 116.0(15) . . ?
C01F C02F C01C 98.5(13) . . ?
C01F C02F C02Z 106.7(14) . . ?
C02X C02G C013 122.0(16) . . ?
C00W C02H C016 112(2) . . ?
C01R C02H C00W 126(2) . . ?
C01R C02H C016 113(2) . . ?
C02W C02I C00N 121.1(15) . . ?
C02T C02J C01S 109.1(17) . . ?
C02V C02J C01S 121(2) . . ?
C02V C02J C02T 118.8(18) . . ?
C01V C02K C01O 121(2) . . ?
C01V C02K C01Y 128(2) . . ?
C01Y C02K C01O 97.2(17) . . ?
C01Q C02L C00X 106.6(18) . . ?
C02T C02L C00X 117.1(19) . . ?
C02T C02L C01Q 129(2) . . ?
C02Y C02M C00O 115.6(17) . . ?
C01Y C02N C020 130.9(19) . . ?
C01Y C02N C02U 101.8(18) . . ?
C020 C02N C02U 116.2(19) . . ?
C01L C02O C01P 122.7(19) . . ?
C01L C02O C01Z 129(2) . . ?
C01Z C02O C01P 98.7(19) . . ?
C00W C02P C015 108.6(18) . . ?
C029 C02P C00W 128(2) . . ?
C029 C02P C015 111.7(19) . . ?
C030 C02Q N00P 113.0(13) . . ?
C00V C02R C018 106.7(16) . . ?
C017 C02R C00V 124(2) . . ?
C017 C02R C018 120.0(17) . . ?
C012 C02S C01N 126.7(17) . . ?
C02E C02T C02J 98.4(16) . . ?
C02L C02T C02E 118.2(19) . . ?
C02L C02T C02J 127.1(18) . . ?
C01O C02U C02N 112.1(16) . . ?
C02D C02U C01O 113.5(18) . . ?
C02D C02U C02N 116.4(19) . . ?
C022 C02V C01R 117.3(18) . . ?
C02J C02V C01R 102.9(19) . . ?
C02J C02V C022 124.1(17) . . ?
C01K C02W C02I 116.4(16) . . ?
C02Y C02X C02G 113.8(17) . . ?
C02M C02Y C02X 128.5(18) . . ?
N00P C02Z C02F 103.9(11) . . ?
C031 C032 C033 120.0 . . ?
C11 C031 C032 120.0 . . ?
C031 C11 C4 120.0 . . ?
C11 C4 C01E 120.0 . . ?
C4 C01E C00B 117.2(9) . . ?
C033 C01E C00B 122.8(9) . . ?
C033 C01E C4 120.0 . . ?
C01E C033 C032 120.0 . . ?
C00V C037 C011 115.0(18) . . ?
C020 C037 C00V 122(2) . . ?
C020 C037 C011 111(2) . . ?

loop_
_geom_bond_atom_site_label_1
_geom_bond_atom_site_label_2
_geom_bond_distance
_geom_bond_site_symmetry_2
_geom_bond_publ_flag
Co01 N002 1.944(10) . ?
Co01 N003 1.949(11) . ?
Co01 N004 1.972(10) . ?
Co01 N005 1.982(9) . ?
N002 C00G 1.395(18) . ?
N002 C00H 1.389(18) . ?
N003 C00I 1.396(15) . ?
N003 C00J 1.35(2) . ?
N004 C008 1.402(18) . ?
N004 C009 1.392(19) . ?
N005 C006 1.362(17) . ?
N005 C00D 1.403(15) . ?
C006 C00A 1.435(18) . ?
C006 C00B 1.38(2) . ?
C007 C009 1.44(2) . ?
C007 C00E 1.34(2) . ?
C008 C00E 1.502(18) . ?
C008 C00M 1.340(19) . ?
C009 C00Q 1.38(2) . ?
C00A C00C 1.296(17) . ?
C00B C00I 1.402(18) . ?
C00B C01E 1.483(14) . ?
C00C C00D 1.477(15) . ?
C00D C00L 1.36(2) . ?
C00E C00S 1.505(16) . ?
C00F C00S 1.614(16) . ?
C00F C014 1.47(2) . ?
C00F C02D 1.53(2) . ?
C00F C02F 1.59(2) . ?
C00G C00M 1.383(18) . ?
C00G C00T 1.42(2) . ?
C00H C00L 1.36(2) . ?
C00H C01J 1.39(2) . ?
C00I C019 1.386(19) . ?
C00J C00Q 1.41(2) . ?
C00J C01I 1.47(2) . ?
C00K C01F 1.36(2) . ?
C00K C01U 1.38(2) . ?
C00K C024 1.65(2) . ?
C00L C00N 1.50(2) . ?
C00M C01B 1.563(18) . ?
C00N C01A 1.314(17) . ?
C00N C02I 1.41(2) . ?
C00O C00Q 1.476(19) . ?
C00O C013 1.427(19) . ?
C00O C02M 1.34(2) . ?
N00P C00S 1.435(16) . ?
N00P C02Q 1.490(17) . ?
N00P C02Z 1.500(17) . ?
C00R C010 1.41(2) . ?
C00R C016 1.41(2) . ?
C00R C01T 1.43(2) . ?
C00T C01J 1.362(19) . ?
C00U C01F 1.44(2) . ?
C00U C027 1.269(19) . ?
C00U C028 1.58(3) . ?
C00V C02A 1.33(2) . ?
C00V C02R 1.42(2) . ?
C00V C037 1.28(2) . ?
C00W C021 1.42(3) . ?
C00W C02H 1.39(3) . ?
C00W C02P 1.43(3) . ?
C00X C025 1.32(2) . ?
C00X C02C 1.41(3) . ?
C00X C02L 1.62(3) . ?
C00Y C021 1.36(2) . ?
C00Y C027 1.30(2) . ?
C00Y C02B 1.44(3) . ?
C00Z C012 1.369(19) . ?
C00Z C01B 1.326(18) . ?
C010 C017 1.53(2) . ?
C010 C01M 1.23(2) . ?
C011 C01G 1.31(2) . ?
C011 C02D 1.42(2) . ?
C011 C037 1.65(3) . ?
C012 C02S 1.35(2) . ?
C013 C02G 1.38(2) . ?
C014 C01G 1.41(2) . ?
C014 C01U 1.53(2) . ?
C015 C016 1.59(2) . ?
C015 C01P 1.40(2) . ?
C015 C02P 1.44(2) . ?
C016 C02H 1.39(2) . ?
C017 C023 1.37(2) . ?
C017 C02R 1.33(2) . ?
C018 C01W 1.20(2) . ?
C018 C020 1.48(2) . ?
C018 C02R 1.58(3) . ?
C019 C01I 1.322(19) . ?
C01A C026 1.37(2) . ?
C01B C01H 1.394(18) . ?
C01C C01O 1.39(2) . ?
C01C C028 1.26(2) . ?
C01C C02F 1.57(3) . ?
C01D C01V 1.47(3) . ?
C01D C028 1.47(2) . ?
C01D C02B 1.45(3) . ?
C01F C02F 1.44(2) . ?
C01G C02C 1.48(3) . ?
C01H C01N 1.40(2) . ?
C01K C026 1.33(2) . ?
C01K C02W 1.31(2) . ?
C01L C01V 1.45(2) . ?
C01L C029 1.32(3) . ?
C01L C02O 1.33(3) . ?
C01M C01P 1.33(2) . ?
C01M C01W 1.66(3) . ?
C01N C02S 1.39(2) . ?
C01O C02K 1.63(3) . ?
C01O C02U 1.36(2) . ?
C01P C02O 1.57(3) . ?
C01Q C023 1.52(3) . ?
C01Q C02A 1.40(3) . ?
C01Q C02L 1.36(3) . ?
C01R C02E 1.43(3) . ?
C01R C02H 1.33(3) . ?
C01R C02V 1.63(3) . ?
C01S C024 1.48(3) . ?
C01S C025 1.31(2) . ?
C01S C02J 1.60(3) . ?
C01T C023 1.33(2) . ?
C01T C02E 1.47(3) . ?
C01U C025 1.46(3) . ?
C01V C02K 1.29(3) . ?
C01W C01Z 1.42(3) . ?
C01X C022 1.38(2) . ?
C01X C024 1.21(2) . ?
C01X C027 1.67(3) . ?
C01Y C01Z 1.53(2) . ?
C01Y C02K 1.49(3) . ?
C01Y C02N 1.31(3) . ?
C01Z C02O 1.38(3) . ?
C020 C02N 1.40(3) . ?
C020 C037 1.24(2) . ?
C021 C022 1.41(3) . ?
C022 C02V 1.52(3) . ?
C029 C02B 1.46(3) . ?
C029 C02P 1.40(3) . ?
C02A C02C 1.37(2) . ?
C02D C02U 1.35(3) . ?
C02E C02T 1.52(2) . ?
C02F C02Z 1.60(2) . ?
C02G C02X 1.36(2) . ?
C02I C02W 1.40(2) . ?
C02J C02T 1.54(3) . ?
C02J C02V 1.36(3) . ?
C02L C02T 1.34(3) . ?
C02M C02Y 1.33(2) . ?
C02N C02U 1.56(2) . ?
C02Q C030 1.44(2) . ?
C02X C02Y 1.35(2) . ?
C032 C031 1.3900 . ?
C032 C033 1.3900 . ?
C031 C11 1.3900 . ?
C11 C4 1.3900 . ?
C4 C01E 1.3900 . ?
C01E C033 1.3900 . ?

loop_
_smtbx_masks_void_nr
_smtbx_masks_void_average_x
_smtbx_masks_void_average_y
_smtbx_masks_void_average_z
_smtbx_masks_void_volume
_smtbx_masks_void_count_electrons
_smtbx_masks_void_content
1 0.000 0.000 -0.221 573.2 103.8 ?
2 0.000 0.352 0.250 385.0 67.3 ?
3 0.000 0.648 0.750 385.0 67.2 ?
4 0.215 0.129 0.655 22.9 0.0 ?
5 0.215 0.871 0.155 22.9 0.0 ?
6 0.285 0.371 0.345 22.9 0.0 ?
7 0.285 0.629 0.845 22.9 0.0 ?
8 0.500 0.500 -0.703 573.2 103.4 ?
9 0.500 0.148 0.750 385.0 67.0 ?
10 0.500 0.852 0.250 385.0 67.0 ?
11 0.715 0.371 0.155 22.9 0.0 ?
12 0.715 0.629 0.655 22.9 0.0 ?
13 0.785 0.129 0.845 22.9 0.0 ?
14 0.785 0.871 0.345 22.9 0.0 ?
